data_1558042
loop_
_publ_author_name
'Grondahl, Lisbeth'
'Hammershoi, Anders'
'Larsen, Sine'

_publ_section_title
;
 The Crystal Structures of
 rac-Bis(1,2-ethanediamine)(2-thiooxamato-N,O)cobalt(III)
 Trifluoromethanesulfonate Monohydrate at 110 and 296 K and Their Relation
 to the Reversible Phase Transition at 155 K
;
_journal_name_full 'Acta Chemica Scandinavica'
_journal_page_first 792
_journal_page_last 799
_journal_paper_doi 10.3891/acta.chem.scand.49-0792
_journal_volume 49
_journal_year 1995
_chemical_formula_sum 'C7 H18 Co F3 N5 O6 S2'
_chemical_formula_weight 449.3
_chemical_name_common
;
rac-Bis(1,2-ethanediamine)(2-thiooxamato-N,O)cobalt(III) 
Trifluoromethanesulfonate Monohydrate
;
_space_group_IT_number 14
_space_group_name_Hall '-P 2yn'
_space_group_name_H-M_alt 'P 1 21/n 1'
_symmetry_cell_setting monoclinic
_symmetry_Int_Tables_number 14
_symmetry_space_group_name_Hall '-P 2yn'
_symmetry_space_group_name_H-M 'P 1 21/n 1'
_cell_angle_alpha 90.
_cell_angle_beta 93.71(2)
_cell_angle_gamma 90.
_cell_formula_units_Z 4
_cell_length_a 6.1509(13)
_cell_length_b 14.872(2)
_cell_length_c 17.421(3)
_cell_volume 1590.3(5)
_diffrn_ambient_temperature 105
_diffrn_radiation_probe x-ray
_diffrn_radiation_type MoK\a
_diffrn_radiation_wavelength 0.71073
_exptl_absorpt_coefficient_mu 1.3957
_exptl_crystal_density_diffrn 1.868
_refine_ls_goodness_of_fit_ref 1.23
_refine_ls_number_parameters 274
_refine_ls_number_reflns 3464
_refine_ls_R_factor_gt 0.038
_refine_ls_wR_factor_gt 0.043
_cod_data_source_file Acta-Chem-Scand-1995-49-792-1.cif
_cod_data_source_block 1
_cod_original_cell_volume 1590.3(8)
_cod_original_sg_symbol_H-M 'P 21/n'
_cod_database_code 1558042

loop_
_space_group_symop_id
_space_group_symop_operation_xyz
1 x,y,z
2 1/2-x,1/2+y,1/2-z
3 -x,-y,-z
4 1/2+x,1/2-y,1/2+z

loop_
_atom_site_label
_atom_site_type_symbol
_atom_site_thermal_displace_type
_atom_site_fract_x
_atom_site_fract_y
_atom_site_fract_z
_atom_site_occupancy
_atom_site_U_iso_or_equiv
_atom_site_calc_flag
_atom_site_refinement_flags
_atom_site_disorder_assembly
_atom_site_disorder_group
Co Co Uiso 0.24735(5) -0.12882(5) 0.14364(2) 1.000 0.0122(1) . . . .
S1 S Uiso 0.41830(10) 0.15172(5) 0.09522(4) 1.000 0.0215(1) . . . .
S2 S Uiso 0.66460(10) 0.08262(4) 0.32031(4) 1.000 0.0146(1) . . . .
O1 O Uiso 0.5289(3) -0.10800(10) 0.10720(10) 1.000 0.0147(4) . . . .
O2 O Uiso 0.7490(3) 0.00030(10) 0.07090(10) 1.000 0.0191(4) . . . .
N1 N Uiso 0.2263(4) -0.0018(2) 0.13760(10) 1.000 0.0186(5) . . . .
F1 F Uiso 0.9666(3) 0.02110(10) 0.41910(10) 1.000 0.0271(4) . . . .
F2 F Uiso 0.6758(3) 0.06530(10) 0.47060(10) 1.000 0.0285(4) . . . .
N2 N Uiso -0.0328(3) -0.1440(2) 0.18890(10) 1.000 0.0177(5) . . . .
N3 N Uiso 0.3708(3) -0.1219(2) 0.24990(10) 1.000 0.0160(5) . . . .
F3 F Uiso 0.6759(3) -0.06030(10) 0.40800(10) 1.000 0.0312(5) . . . .
N4 N Uiso 0.3004(3) -0.2585(2) 0.13760(10) 1.000 0.0148(5) . . . .
N5 N Uiso 0.1143(4) -0.1394(2) 0.03920(10) 1.000 0.0187(5) . . . .
C1 C Uiso 0.5743(4) -0.0252(2) 0.0942(2) 1.000 0.0142(5) . . . .
C2 C Uiso 0.3920(4) 0.0408(2) 0.1110(2) 1.000 0.0162(5) . . . .
O3 O Uiso 0.7468(3) 0.17280(10) 0.33330(10) 1.000 0.0187(4) . . . .
O4 O Uiso 0.7666(3) 0.03140(10) 0.26230(10) 1.000 0.0213(5) . . . .
C4 C Uiso 0.0060(4) -0.1688(2) 0.2712(2) 1.000 0.0191(6) . . . .
O5 O Uiso 0.4304(3) 0.07610(10) 0.31710(10) 1.000 0.0224(5) . . . .
C5 C Uiso 0.1919(4) -0.1108(2) 0.3031(2) 1.000 0.0203(6) . . . .
C6 C Uiso 0.2779(5) -0.2850(2) 0.0554(2) 1.000 0.0204(6) . . . .
C7 C Uiso 0.0830(5) -0.2354(2) 0.0193(2) 1.000 0.0227(6) . . . .
C3 C Uiso 0.7502(5) 0.0241(2) 0.4094(2) 1.000 0.0208(6) . . . .
O6 O Uiso 0.5129(4) -0.2894(2) 0.31610(10) 1.000 0.0291(5) . . . .

loop_
_atom_type_symbol
_atom_type_description
_atom_type_scat_dispersion_real
_atom_type_scat_dispersion_imag
_atom_type_scat_source
C C 0.0033 0.0016 ' International Tables Vol C Tables 4.2.6.8 and 6.1.1.4'
Co Co 0.3494 0.9721 ' International Tables Vol C Tables 4.2.6.8 and 6.1.1.4'
F F 0.0171 0.0103 ' International Tables Vol C Tables 4.2.6.8 and 6.1.1.4'
N N 0.0061 0.0033 ' International Tables Vol C Tables 4.2.6.8 and 6.1.1.4'
O O 0.0106 0.0060 ' International Tables Vol C Tables 4.2.6.8 and 6.1.1.4'
S S 0.1246 0.1234 ' International Tables Vol C Tables 4.2.6.8 and 6.1.1.4'

loop_
_geom_angle_atom_site_label_1
_geom_angle_atom_site_label_2
_geom_angle_atom_site_label_3
_geom_angle
_geom_angle_site_symmetry_1
_geom_angle_site_symmetry_2
_geom_angle_site_symmetry_3
_geom_angle_publ_flag
O1 Co N1 83.11(9) . . . yes
O1 Co N2 175.00(9) . . . yes
O1 Co N3 90.07(8) . . . yes
O1 Co N4 89.08(8) . . . yes
O1 Co N5 92.16(9) . . . yes
N1 Co N2 94.51(12) . . . yes
N1 Co N3 91.20(11) . . . yes
N1 Co N4 171.28(9) . . . yes
N1 Co N5 90.32(11) . . . yes
N2 Co N3 85.57(8) . . . yes
N2 Co N4 93.57(11) . . . yes
N2 Co N5 92.25(9) . . . yes
N3 Co N4 92.68(10) . . . yes
N3 Co N5 177.43(11) . . . yes
N4 Co N5 86.09(11) . . . yes
O3 S2 C3 103.31(13) . . . yes
O3 S2 O4 115.87(11) . . . yes
O3 S2 O5 114.02(10) . . . yes
O5 S2 C3 103.49(12) . . . yes
O4 S2 O5 114.62(11) . . . yes
O4 S2 C3 103.26(13) . . . yes
Co O1 C1 115.22(16) . . . yes
Co N1 C2 116.7(2) . . . yes
Co N2 C4 109.12(14) . . . yes
Co N3 C5 109.66(16) . . . yes
Co N4 C6 107.93(18) . . . yes
Co N5 C7 109.67(19) . . . yes
O2 C1 C2 122.0(3) . . . yes
O1 C1 C2 114.2(2) . . . yes
O1 C1 O2 123.8(2) . . . yes
N1 C2 C1 110.7(3) . . . yes
S1 C2 N1 128.1(2) . . . yes
S1 C2 C1 121.2(2) . . . yes
N2 C4 C5 106.5(2) . . . yes
N3 C5 C4 106.2(3) . . . yes
N4 C6 C7 107.1(2) . . . yes
N5 C7 C6 106.6(2) . . . yes
S2 C3 F1 110.8(2) . . . yes
S2 C3 F2 111.4(2) . . . yes
S2 C3 F3 110.7(2) . . . yes
F1 C3 F2 107.8(3) . . . yes
F1 C3 F3 108.0(2) . . . yes
F2 C3 F3 108.1(2) . . . yes

loop_
_geom_bond_atom_site_label_1
_geom_bond_atom_site_label_2
_geom_bond_distance
_geom_bond_site_symmetry_1
_geom_bond_site_symmetry_2
_geom_bond_publ_flag
Co O1 1.9079(19) . . yes
Co N1 1.896(3) . . yes
Co N2 1.9539(19) . . yes
Co N3 1.9576(18) . . yes
Co N4 1.960(3) . . yes
Co N5 1.9525(19) . . yes
S1 C2 1.682(3) . . yes
S2 O3 1.4459(17) . . yes
S2 O4 1.4413(18) . . yes
S2 O5 1.441(2) . . yes
S2 C3 1.827(3) . . yes
O1 C1 1.286(3) . . yes
O2 C1 1.233(3) . . yes
N1 C2 1.310(4) . . yes
F1 C3 1.332(4) . . yes
F2 C3 1.336(4) . . yes
N2 C4 1.485(4) . . yes
F3 C3 1.336(3) . . yes
N3 C5 1.493(3) . . yes
N4 C6 1.483(4) . . yes
N5 C7 1.479(4) . . yes
C1 C2 1.533(4) . . no
C4 C5 1.509(4) . . no
C6 C7 1.510(4) . . no

loop_
_geom_torsion_atom_site_label_1
_geom_torsion_atom_site_label_2
_geom_torsion_atom_site_label_3
_geom_torsion_atom_site_label_4
_geom_torsion
_geom_torsion_site_symmetry_1
_geom_torsion_site_symmetry_2
_geom_torsion_site_symmetry_3
_geom_torsion_site_symmetry_4
_geom_torsion_publ_flag
N1 Co O1 C1 -1.4(2) . . . . no
N3 Co O1 C1 -92.6(2) . . . . no
N4 Co O1 C1 174.8(2) . . . . no
N5 Co O1 C1 88.7(2) . . . . no
O1 Co N1 C2 2.4(2) . . . . no
N2 Co N1 C2 178.0(2) . . . . no
N3 Co N1 C2 92.4(2) . . . . no
N5 Co N1 C2 -89.7(2) . . . . no
N1 Co N2 C4 -107.4(2) . . . . no
N3 Co N2 C4 -16.5(2) . . . . no
N4 Co N2 C4 75.9(2) . . . . no
N5 Co N2 C4 162.1(2) . . . . no
O1 Co N3 C5 165.0(2) . . . . no
N1 Co N3 C5 81.9(2) . . . . no
N2 Co N3 C5 -12.6(2) . . . . no
N4 Co N3 C5 -105.9(2) . . . . no
O1 Co N4 C6 -75.19(17) . . . . no
N2 Co N4 C6 109.06(17) . . . . no
N3 Co N4 C6 -165.21(17) . . . . no
N5 Co N4 C6 17.05(17) . . . . no
O1 Co N5 C7 100.60(19) . . . . no
N1 Co N5 C7 -176.28(19) . . . . no
N2 Co N5 C7 -81.8(2) . . . . no
N4 Co N5 C7 11.67(19) . . . . no
O3 S2 C3 F2 56.5(2) . . . . no
O3 S2 C3 F3 176.8(2) . . . . no
O4 S2 C3 F1 57.7(2) . . . . no
O4 S2 C3 F2 177.60(19) . . . . no
O4 S2 C3 F3 -62.1(2) . . . . no
O5 S2 C3 F1 177.43(19) . . . . no
O5 S2 C3 F2 -62.6(2) . . . . no
O5 S2 C3 F3 57.7(2) . . . . no
O3 S2 C3 F1 -63.4(2) . . . . no
Co O1 C1 C2 0.2(3) . . . . no
Co O1 C1 O2 179.6(2) . . . . no
Co N1 C2 S1 177.2(2) . . . . no
Co N1 C2 C1 -2.8(3) . . . . no
Co N2 C4 C5 41.6(3) . . . . no
Co N3 C5 C4 38.2(3) . . . . no
Co N4 C6 C7 -41.6(2) . . . . no
Co N5 C7 C6 -37.2(3) . . . . no
O1 C1 C2 N1 1.7(4) . . . . no
O2 C1 C2 S1 2.3(5) . . . . no
O1 C1 C2 S1 -178.3(2) . . . . no
O2 C1 C2 N1 -177.7(3) . . . . no
N2 C4 C5 N3 -51.5(3) . . . . no
N4 C6 C7 N5 51.5(3) . . . . no
